data_4348924
loop_
_publ_author_name
'Fang, Yu'
'Gong, Wei'
'Liu, Lujia'
'Liu, Yan'
'Cui, Yong'

_publ_section_title
;
 Triple-Stranded Cluster Helicates for the Selective Catalytic Oxidation
 of C-H Bonds.
;
_journal_issue 20
_journal_name_full 'Inorganic chemistry'
_journal_page_first 10102
_journal_page_last 10105
_journal_paper_doi 10.1021/acs.inorgchem.6b01828
_journal_volume 55
_journal_year 2016
_chemical_formula_moiety 'C138 H168 Cu7 N6 O14, 2(C3 N O)'
_chemical_formula_sum 'C144 H168 Cu7 N8 O16'
_chemical_formula_weight 2711.63
_space_group_crystal_system triclinic
_space_group_IT_number 2
_space_group_name_Hall '-P 1'
_space_group_name_H-M_alt 'P -1'
_atom_sites_solution_hydrogens geom
_audit_creation_date 2016-08-17
_audit_creation_method
;
Olex2 1.2
(compiled 2016.02.19 svn.r3266 for OlexSys, GUI svn.r5155)
;
_cell_angle_alpha 97.4850(10)
_cell_angle_beta 94.706(2)
_cell_angle_gamma 98.437(2)
_cell_formula_units_Z 2
_cell_length_a 17.4508(6)
_cell_length_b 18.7149(6)
_cell_length_c 23.8379(8)
_cell_measurement_reflns_used 9974
_cell_measurement_temperature 296(2)
_cell_measurement_theta_max 58.40
_cell_measurement_theta_min 3.24
_cell_volume 7594.6(4)
_computing_molecular_graphics 'Olex2 (Dolomanov et al., 2009)'
_computing_publication_material 'Olex2 (Dolomanov et al., 2009)'
_computing_structure_refinement 'ShelXL (Sheldrick, 2015)'
_diffrn_ambient_temperature 296.15
_diffrn_measured_fraction_theta_full 0.906
_diffrn_measured_fraction_theta_max 0.906
_diffrn_measurement_device_type 'CCD area detector'
_diffrn_measurement_method 'phi and omega scans'
_diffrn_radiation_monochromator graphite
_diffrn_radiation_type CuK\a
_diffrn_radiation_wavelength 1.54178
_diffrn_reflns_av_R_equivalents 0.0365
_diffrn_reflns_av_unetI/netI 0.0568
_diffrn_reflns_Laue_measured_fraction_full 0.906
_diffrn_reflns_Laue_measured_fraction_max 0.906
_diffrn_reflns_limit_h_max 17
_diffrn_reflns_limit_h_min -17
_diffrn_reflns_limit_k_max 18
_diffrn_reflns_limit_k_min -17
_diffrn_reflns_limit_l_max 23
_diffrn_reflns_limit_l_min -23
_diffrn_reflns_number 22142
_diffrn_reflns_point_group_measured_fraction_full 0.906
_diffrn_reflns_point_group_measured_fraction_max 0.906
_diffrn_reflns_theta_full 50.000
_diffrn_reflns_theta_max 50.000
_diffrn_reflns_theta_min 2.412
_exptl_absorpt_coefficient_mu 1.517
_exptl_absorpt_correction_type none
_exptl_crystal_colour blue
_exptl_crystal_density_diffrn 1.186
_exptl_crystal_description block
_exptl_crystal_F_000 2838
_exptl_crystal_size_max 0.3
_exptl_crystal_size_mid 0.2
_exptl_crystal_size_min 0.1
_refine_diff_density_max 0.626
_refine_diff_density_min -0.451
_refine_diff_density_rms 0.083
_refine_ls_extinction_method none
_refine_ls_goodness_of_fit_ref 1.040
_refine_ls_hydrogen_treatment constr
_refine_ls_matrix_type full
_refine_ls_number_parameters 1449
_refine_ls_number_reflns 14157
_refine_ls_number_restraints 219
_refine_ls_restrained_S_all 1.041
_refine_ls_R_factor_all 0.0822
_refine_ls_R_factor_gt 0.0690
_refine_ls_shift/su_max 0.058
_refine_ls_shift/su_mean 0.001
_refine_ls_structure_factor_coef Fsqd
_refine_ls_weighting_details 'w=1/[\s^2^(Fo^2^)+(0.1137P)^2^+22.2426P] where P=(Fo^2^+2Fc^2^)/3'
_refine_ls_weighting_scheme calc
_refine_ls_wR_factor_gt 0.2000
_refine_ls_wR_factor_ref 0.2150
_reflns_Friedel_coverage 0.000
_reflns_number_gt 11575
_reflns_number_total 14157
_reflns_threshold_expression 'I > 2\s(I)'
_cod_data_source_file ic6b01828_si_002.cif
_cod_data_source_block sad
_cod_database_code 4348924
_shelx_space_group_comment
;
The symmetry employed for this shelxl refinement is uniquely defined
by the following loop, which should always be used as a source of
symmetry information in preference to the above space-group names.
They are only intended as comments.
;
_olex2_refinement_description
;
1. Fixed Uiso
 At 1.2 times of:
  All C(H) groups
 At 1.5 times of:
  All C(H,H,H) groups
2. Restrained distances
 C39-C41
 1.55 with sigma of 0.02
 C60-C57
 1.5 with sigma of 0.02
 C99-C102
 1.55 with sigma of 0.02
 C14A-C12A
 2.5 with sigma of 0.02
 C12-C14
 2.5 with sigma of 0.02
 C14-C13
 2.5 with sigma of 0.02
 C12-C13
 2.5 with sigma of 0.02
 C13A-C12A
 2.5 with sigma of 0.02
 C13A-C14A
 2.5 with sigma of 0.02
 C14-C11 = C12A-C11 = C13-C11 = C13A-C11 = C14A-C11 = C12-C11
 1.51 with sigma of 0.02
 C133-C132
 2.5 with sigma of 0.02
 C1C-C1A
 2.5 with sigma of 0.02
 C133-C134
 2.5 with sigma of 0.02
 C132-C134
 2.5 with sigma of 0.02
 C1B-C1C
 2.5 with sigma of 0.02
 C1B-C1A
 2.5 with sigma of 0.02
 C4-C11
 1.51 with sigma of 0.02
 C4-C12A
 2.5 with sigma of 0.02
 N7-C139
 1.5 with sigma of 0.02
 N7-C140
 1.5 with sigma of 0.02
 N7-C140
 1.52 with sigma of 0.02
 C139-O15
 1.24 with sigma of 0.02
 O15-N7
 2.35 with sigma of 0.02
 N8-C143 = N8-C144
 1.4 with sigma of 0.02
 N8-C142
 1.4 with sigma of 0.02
 O16-C142
 1.25 with sigma of 0.02
 N8-O16
 2.23 with sigma of 0.02
 C142-C143
 2.45 with sigma of 0.02
 C142-C144
 2.45 with sigma of 0.02
 C1B-C129
 2.5 with sigma of 0.02
 C1A-C129
 2.5 with sigma of 0.02
 C1A-C1D = C133-C131 = C132-C131 = C134-C131 = C1C-C1D = C1B-C1D
 1.51 with sigma of 0.02
3. Uiso/Uaniso restraints and constraints
C11 \\sim C12A: within 1.7A with sigma of 0.02 and sigma for terminal atoms of
0.08
C11 \\sim C14A: within 1.7A with sigma of 0.02 and sigma for terminal atoms of
0.08
C11 \\sim C13A: within 1.7A with sigma of 0.02 and sigma for terminal atoms of
0.08
C13 \\sim C13A: within 1.7A with sigma of 0.01 and sigma for terminal atoms of
0.08
C12 \\sim C13A: within 1.7A with sigma of 0.01 and sigma for terminal atoms of
0.08
C133 \\sim C1C: within 1.7A with sigma of 0.01 and sigma for terminal atoms of
0.08
C132 \\sim C1A: within 2A with sigma of 0.001 and sigma for terminal atoms of
0.002
C1C \\sim C1D: within 2A with sigma of 0.01 and sigma for terminal atoms of 1.7
C1A \\sim C1D: within 2A with sigma of 0.01 and sigma for terminal atoms of 1.7
C1B \\sim C1D: within 2A with sigma of 0.001 and sigma for terminal atoms of 1.7
C134 \\sim C1B: within 1.7A with sigma of 0.001 and sigma for terminal atoms of
0.08
C103 \\sim C96: within 1.7A with sigma of 0.01 and sigma for terminal atoms of
0.08
C103 \\sim C104: within 1.7A with sigma of 0.01 and sigma for terminal atoms of
0.08
C105 \\sim C103: within 1.7A with sigma of 0.01 and sigma for terminal atoms of
0.08
C103 \\sim C106: within 1.7A with sigma of 0.01 and sigma for terminal atoms of
0.08
C4 \\sim C11: within 1.7A with sigma of 0.02 and sigma for terminal atoms of
0.08
N7 \\sim C141: within 1.7A with sigma of 0.01 and sigma for terminal atoms of
0.08
N7 \\sim C140: within 1.7A with sigma of 0.01 and sigma for terminal atoms of
0.08
N7 \\sim C139: within 1.7A with sigma of 0.01 and sigma for terminal atoms of
0.08
O15 \\sim C139: within 1.7A with sigma of 0.01 and sigma for terminal atoms of
0.08
N8 \\sim C143: within 1.7A with sigma of 0.01 and sigma for terminal atoms of
0.08
N8 \\sim C144: within 1.7A with sigma of 0.01 and sigma for terminal atoms of
0.08
N8 \\sim C142: within 1.7A with sigma of 0.01 and sigma for terminal atoms of
0.08
O16 \\sim C142: within 1.7A with sigma of 0.01 and sigma for terminal atoms of
0.08
O16 \\sim C142: within 1.7A with sigma of 0.01 and sigma for terminal atoms of
0.08
C142 \\sim N8: within 1.7A with sigma of 0.01 and sigma for terminal atoms of
0.08
C144 \\sim N8: within 1.7A with sigma of 0.01 and sigma for terminal atoms of
0.08
N8 \\sim C143: within 1.7A with sigma of 0.01 and sigma for terminal atoms of
0.08
C129 \\sim C1D: within 2A with sigma of 0.01 and sigma for terminal atoms of 1.7
C131 \\sim C134: within 1.7A with sigma of 0.01 and sigma for terminal atoms of
0.08
C131 \\sim C133: within 1.7A with sigma of 0.01 and sigma for terminal atoms of
0.08
C129 \\sim C131: within 1.7A with sigma of 0.01 and sigma for terminal atoms of
0.08
C131 \\sim C132: within 1.7A with sigma of 0.01 and sigma for terminal atoms of
0.08
Uanis(C1C) = Uanis(C133)
4. Rigid body (RIGU) restrains
 C11, C12A
 with sigma for 1-2 distances of 0.004 and sigma for 1-3 distances of 0.004
 C11, C14A
 with sigma for 1-2 distances of 0.004 and sigma for 1-3 distances of 0.004
 C11, C13A
 with sigma for 1-2 distances of 0.001 and sigma for 1-3 distances of 0.001
 C12, C13A
 with sigma for 1-2 distances of 0.001 and sigma for 1-3 distances of 0.001
 C13, C13A
 with sigma for 1-2 distances of 0.001 and sigma for 1-3 distances of 0.001
 C133, C1C
 with sigma for 1-2 distances of 0.001 and sigma for 1-3 distances of 0.004
 C132, C1A
 with sigma for 1-2 distances of 0.0001 and sigma for 1-3 distances of 0.004
 C1C, C1D
 with sigma for 1-2 distances of 0.001 and sigma for 1-3 distances of 0.001
 C1A, C1D
 with sigma for 1-2 distances of 0.001 and sigma for 1-3 distances of 0.001
 C1B, C1D
 with sigma for 1-2 distances of 0.0001 and sigma for 1-3 distances of 0.0001
 C134, C1B
 with sigma for 1-2 distances of 0.0001 and sigma for 1-3 distances of 0.004
 C103, C96
 with sigma for 1-2 distances of 0.002 and sigma for 1-3 distances of 0.004
 C103, C105
 with sigma for 1-2 distances of 0.002 and sigma for 1-3 distances of 0.004
 C104, C105
 with sigma for 1-2 distances of 0.002 and sigma for 1-3 distances of 0.004
 C106, C105
 with sigma for 1-2 distances of 0.002 and sigma for 1-3 distances of 0.004
 C4, C11
 with sigma for 1-2 distances of 0.004 and sigma for 1-3 distances of 0.004
 C129, C1D
 with sigma for 1-2 distances of 0.004 and sigma for 1-3 distances of 0.004
 C131, C134
 with sigma for 1-2 distances of 0.004 and sigma for 1-3 distances of 0.004
 C129, C131
 with sigma for 1-2 distances of 0.004 and sigma for 1-3 distances of 0.004
 C131, C133
 with sigma for 1-2 distances of 0.004 and sigma for 1-3 distances of 0.004
 C131, C132
 with sigma for 1-2 distances of 0.004 and sigma for 1-3 distances of 0.004
5. Others
 Sof(C1A)=Sof(H1AA)=Sof(H1AB)=Sof(H1AC)=Sof(C1B)=Sof(H1BA)=Sof(H1BB)=Sof(H1BC)=
 Sof(C1C)=Sof(H1CA)=Sof(H1CB)=Sof(H1CC)=Sof(C1D)=1-FVAR(1)
 Sof(C131)=Sof(C132)=Sof(H13M)=Sof(H13N)=Sof(H13O)=Sof(C133)=Sof(H13P)=
 Sof(H13Q)=Sof(H13R)=Sof(C134)=Sof(H13S)=Sof(H13T)=Sof(H13U)=FVAR(1)
 Sof(C12A)=Sof(H12J)=Sof(H12K)=Sof(H12L)=Sof(C13A)=Sof(H13V)=Sof(H13W)=
 Sof(H13X)=Sof(C14A)=Sof(H14D)=Sof(H14E)=Sof(H14F)=1-FVAR(2)
 Sof(C12)=Sof(H12G)=Sof(H12H)=Sof(H12I)=Sof(C13)=Sof(H13J)=Sof(H13K)=Sof(H13L)=
 Sof(C14)=Sof(H14A)=Sof(H14B)=Sof(H14C)=FVAR(2)
6.a Me refined with riding coordinates:
 C8(H8A,H8B,H8C), C9(H9A,H9B,H9C), C10(H10A,H10B,H10C), C23(H23A,H23B,H23C),
 C30(H30A,H30B,H30C), C31(H31A,H31B,H31C), C40(H40A,H40B,H40C), C41(H41A,H41B,
 H41C), C42(H42A,H42B,H42C), C44(H44A,H44B,H44C), C45(H45A,H45B,H45C), C46(H46A,
 H46B,H46C), C54(H54A,H54B,H54C), C55(H55A,H55B,H55C), C56(H56A,H56B,H56C),
 C58(H58A,H58B,H58C), C59(H59A,H59B,H59C), C60(H60A,H60B,H60C), C69(H69A,H69B,
 H69C), C76(H76A,H76B,H76C), C77(H77A,H77B,H77C), C86(H86A,H86B,H86C), C87(H87A,
 H87B,H87C), C88(H88A,H88B,H88C), C90(H90A,H90B,H90C), C91(H91A,H91B,H91C),
 C92(H92A,H92B,H92C), C100(H10D,H10E,H10F), C101(H10G,H10H,H10I), C102(H10J,
 H10K,H10L), C104(H10M,H10N,H10O), C105(H10P,H10Q,H10R), C106(H10S,H10T,H10U),
 C115(H11D,H11E,H11F), C122(H12A,H12B,H12C), C123(H12D,H12E,H12F), C136(H13A,
 H13B,H13C), C137(H13D,H13E,H13F), C138(H13G,H13H,H13I), C132(H13M,H13N,H13O),
 C133(H13P,H13Q,H13R), C134(H13S,H13T,H13U), C1A(H1AA,H1AB,H1AC), C1B(H1BA,H1BB,
 H1BC), C1C(H1CA,H1CB,H1CC), C12A(H12J,H12K,H12L)
6.b Aromatic/amide H refined with riding coordinates:
 C3(H3), C5(H5), C15(H15), C21(H21), C27(H27), C32(H32), C36(H36), C38(H38),
 C49(H49), C51(H51), C61(H61), C67(H67), C73(H73), C78(H78), C82(H82), C84(H84),
  C95(H95), C97(H97), C107(H107), C113(H113), C119(H119), C124(H124),
 C128(H128), C130(H130)
6.c Fitted hexagon refined as free rotating group:
 C1(C2,C3,C4,C5,C6), C16(C17,C18,C19,C20,C21), C24(C25,C26,C27,C28,C29),
 C33(C34,C35,C36,C37,C38), C47(C48,C49,C50,C51,C52), C62(C63,C64,C65,C66,C67),
 C70(C71,C72,C73,C74,C75), C79(C80,C81,C82,C83,C84), C93(C94,C95,C96,C97,C98),
 C108(C109,C110,C111,C112,C113), C116(C117,C118,C119,C120,C121), C125(C126,C127,
 C128,C129,C130)
6.d Idealised Me refined as rotating group:
 C22(H22A,H22B,H22C), C68(H68A,H68B,H68C), C114(H11A,H11B,H11C), C12(H12G,H12H,
 H12I), C13(H13J,H13K,H13L), C14(H14A,H14B,H14C), C13A(H13V,H13W,H13X),
 C14A(H14D,H14E,H14F)
;
_shelx_shelxl_version_number 2014/7
_olex2_submission_special_instructions 'No special instructions were received'

loop_
_space_group_symop_operation_xyz
'x, y, z'
'-x, -y, -z'

loop_
_atom_site_label
_atom_site_type_symbol
_atom_site_fract_x
_atom_site_fract_y
_atom_site_fract_z
_atom_site_U_iso_or_equiv
_atom_site_adp_type
_atom_site_occupancy
_atom_site_site_symmetry_order
_atom_site_calc_flag
_atom_site_refinement_flags_posn
_atom_site_refinement_flags_adp
_atom_site_refinement_flags_occupancy
_atom_site_disorder_assembly
_atom_site_disorder_group
Cu1 Cu 0.79408(6) 0.73498(5) 0.27522(4) 0.0461(3) Uani 1 1 d . . . . .
Cu2 Cu 0.62411(6) 0.63822(5) 0.26741(4) 0.0570(3) Uani 1 1 d . . . . .
Cu3 Cu 0.64589(7) 0.80136(5) 0.32756(4) 0.0583(3) Uani 1 1 d . . . . .
Cu4 Cu 0.64340(7) 0.76930(6) 0.19563(4) 0.0594(3) Uani 1 1 d . . . . .
Cu5 Cu 0.94962(7) 0.76144(6) 0.36493(4) 0.0584(3) Uani 1 1 d . . . . .
Cu6 Cu 0.96881(7) 0.79349(6) 0.24143(4) 0.0631(3) Uani 1 1 d . . . . .
Cu7 Cu 0.92878(6) 0.62929(6) 0.26496(4) 0.0601(3) Uani 1 1 d . . . . .
O1 O 0.8532(3) 0.6587(2) 0.31664(19) 0.0542(12) Uani 1 1 d . . . . .
O2 O 0.9986(3) 0.6023(3) 0.2131(2) 0.0800(16) Uani 1 1 d . . . . .
O3 O 0.7111(3) 0.7259(2) 0.33737(19) 0.0521(12) Uani 1 1 d . . . . .
O4 O 0.5864(3) 0.8738(3) 0.3167(2) 0.0756(16) Uani 1 1 d . . . . .
O5 O 0.8749(3) 0.7239(2) 0.21307(19) 0.0557(12) Uani 1 1 d . . . . .
O6 O 1.0534(4) 0.8626(3) 0.2731(2) 0.0861(18) Uani 1 1 d . . . . .
O7 O 0.7094(3) 0.6665(2) 0.22112(18) 0.0497(12) Uani 1 1 d . . . . .
O8 O 0.5458(3) 0.6138(3) 0.3135(2) 0.0697(15) Uani 1 1 d . . . . .
O9 O 0.8814(3) 0.8120(2) 0.31956(18) 0.0506(12) Uani 1 1 d . . . . .
O10 O 1.0134(3) 0.7124(3) 0.4071(2) 0.0737(15) Uani 1 1 d . . . . .
O11 O 0.7302(3) 0.8188(2) 0.25118(18) 0.0548(12) Uani 1 1 d . . . . .
O12 O 0.5632(3) 0.7166(3) 0.1430(2) 0.0751(16) Uani 1 1 d . . . . .
O13 O 0.5913(3) 0.7347(2) 0.26056(18) 0.0506(12) Uani 1 1 d . . . . .
O14 O 0.9938(3) 0.7251(2) 0.29383(18) 0.0526(12) Uani 1 1 d . . . . .
N1 N 0.8763(3) 0.5325(3) 0.2642(2) 0.0541(15) Uani 1 1 d . . . . .
N2 N 0.6822(4) 0.8390(3) 0.4052(2) 0.0543(15) Uani 1 1 d . . . . .
N3 N 0.9521(4) 0.8334(3) 0.1727(2) 0.0592(16) Uani 1 1 d . . . . .
N4 N 0.6371(3) 0.5406(3) 0.2413(2) 0.0507(15) Uani 1 1 d . . . . .
N5 N 0.9316(3) 0.8287(3) 0.4279(2) 0.0514(15) Uani 1 1 d . . . . .
N6 N 0.6842(4) 0.8326(3) 0.1458(2) 0.0572(16) Uani 1 1 d . . . . .
C1 C 0.9990(3) 0.5368(3) 0.1847(2) 0.071(2) Uani 1 1 d . . . . .
C2 C 0.9494(3) 0.4753(3) 0.1943(2) 0.068(2) Uani 1 1 d G . . . .
C3 C 0.9519(4) 0.4078(3) 0.1631(3) 0.084(3) Uani 1 1 d G . . . .
H3 H 0.9187 0.3667 0.1695 0.101 Uiso 1 1 calc R . . . .
C4 C 1.0040(4) 0.4016(3) 0.1222(3) 0.109(3) Uani 1 1 d DG U . . .
C5 C 1.0535(4) 0.4631(4) 0.1127(3) 0.114(4) Uani 1 1 d G . . . .
H5 H 1.0884 0.4590 0.0853 0.136 Uiso 1 1 calc R . . . .
C6 C 1.0511(3) 0.5307(3) 0.1439(3) 0.086(3) Uani 1 1 d G . . . .
C7 C 1.1060(7) 0.5980(7) 0.1321(6) 0.115(4) Uani 1 1 d . . . . .
C8 C 1.1623(8) 0.6298(9) 0.1840(7) 0.146(5) Uani 1 1 d . . . . .
H8A H 1.1906 0.5929 0.1953 0.219 Uiso 1 1 calc R . . . .
H8B H 1.1981 0.6697 0.1751 0.219 Uiso 1 1 calc R . . . .
H8C H 1.1339 0.6469 0.2144 0.219 Uiso 1 1 calc R . . . .
C9 C 1.0608(8) 0.6574(7) 0.1139(6) 0.129(4) Uani 1 1 d . . . . .
H9A H 1.0250 0.6374 0.0810 0.193 Uiso 1 1 calc R . . . .
H9B H 1.0324 0.6745 0.1445 0.193 Uiso 1 1 calc R . . . .
H9C H 1.0967 0.6974 0.1051 0.193 Uiso 1 1 calc R . . . .
C10 C 1.1565(9) 0.5810(9) 0.0818(7) 0.188(8) Uani 1 1 d . . . . .
H10A H 1.1228 0.5606 0.0479 0.281 Uiso 1 1 calc R . . . .
H10B H 1.1879 0.6252 0.0756 0.281 Uiso 1 1 calc R . . . .
H10C H 1.1895 0.5466 0.0913 0.281 Uiso 1 1 calc R . . . .
C11 C 1.0007(8) 0.3225(6) 0.0856(5) 0.135(4) Uani 1 1 d D U . . .
C15 C 0.8912(5) 0.4752(4) 0.2326(3) 0.063(2) Uani 1 1 d . . . . .
H15 H 0.8615 0.4306 0.2354 0.076 Uiso 1 1 calc R . . . .
C16 C 0.8211(3) 0.5305(2) 0.30438(16) 0.0504(18) Uani 1 1 d . . . . .
C17 C 0.8137(3) 0.59790(18) 0.33381(18) 0.0506(18) Uani 1 1 d G . . . .
C18 C 0.7651(3) 0.60177(17) 0.37709(17) 0.0467(18) Uani 1 1 d G . . . .
C19 C 0.7238(2) 0.5382(2) 0.39095(17) 0.0498(18) Uani 1 1 d G . . . .
C20 C 0.7311(3) 0.47082(17) 0.36152(19) 0.0545(19) Uani 1 1 d G . . . .
C21 C 0.7798(3) 0.46694(17) 0.31823(18) 0.0545(19) Uani 1 1 d G . . . .
H21 H 0.7847 0.4218 0.2985 0.065 Uiso 1 1 calc R . . . .
C22 C 0.6875(5) 0.3996(4) 0.3754(4) 0.073(2) Uani 1 1 d . . . . .
H22A H 0.7078 0.3911 0.4122 0.110 Uiso 1 1 calc GR . . . .
H22B H 0.6940 0.3600 0.3472 0.110 Uiso 1 1 calc GR . . . .
H22C H 0.6331 0.4030 0.3756 0.110 Uiso 1 1 calc GR . . . .
C23 C 0.6664(5) 0.5399(4) 0.4352(3) 0.063(2) Uani 1 1 d . . . . .
H23A H 0.6440 0.4909 0.4387 0.095 Uiso 1 1 calc R . . . .
H23B H 0.6929 0.5636 0.4712 0.095 Uiso 1 1 calc R . . . .
H23C H 0.6260 0.5663 0.4238 0.095 Uiso 1 1 calc R . . . .
C24 C 0.7694(3) 0.67457(19) 0.41508(15) 0.0459(17) Uani 1 1 d . . . . .
C25 C 0.7338(3) 0.7288(2) 0.39406(12) 0.0480(17) Uani 1 1 d G . . . .
C26 C 0.7229(3) 0.7898(2) 0.43068(17) 0.0544(19) Uani 1 1 d G . . . .
C27 C 0.7477(3) 0.7966(2) 0.48833(15) 0.061(2) Uani 1 1 d G . . . .
H27 H 0.7405 0.8374 0.5128 0.073 Uiso 1 1 calc R . . . .
C28 C 0.7833(3) 0.7424(2) 0.50935(12) 0.0569(19) Uani 1 1 d G . . . .
C29 C 0.7941(3) 0.6814(2) 0.47273(16) 0.0495(18) Uani 1 1 d G . . . .
C30 C 0.8375(5) 0.6262(4) 0.4960(3) 0.065(2) Uani 1 1 d . . . . .
H30A H 0.8404 0.5873 0.4661 0.098 Uiso 1 1 calc R . . . .
H30B H 0.8891 0.6492 0.5113 0.098 Uiso 1 1 calc R . . . .
H30C H 0.8105 0.6067 0.5256 0.098 Uiso 1 1 calc R . . . .
C31 C 0.8098(6) 0.7528(5) 0.5723(3) 0.079(2) Uani 1 1 d . . . . .
H31A H 0.8333 0.7118 0.5812 0.118 Uiso 1 1 calc R . . . .
H31B H 0.8472 0.7967 0.5822 0.118 Uiso 1 1 calc R . . . .
H31C H 0.7658 0.7566 0.5936 0.118 Uiso 1 1 calc R . . . .
C32 C 0.6670(5) 0.8999(4) 0.4307(3) 0.063(2) Uani 1 1 d . . . . .
H32 H 0.6883 0.9139 0.4683 0.076 Uiso 1 1 calc R . . . .
C33 C 0.6212(3) 0.9473(2) 0.4073(2) 0.066(2) Uani 1 1 d . . . . .
C34 C 0.5835(3) 0.9343(2) 0.3524(2) 0.067(2) Uani 1 1 d G . . . .
C35 C 0.5395(4) 0.9842(3) 0.3335(2) 0.082(3) Uani 1 1 d G . . . .
C36 C 0.5331(4) 1.0473(3) 0.3695(3) 0.093(3) Uani 1 1 d G . . . .
H36 H 0.5037 1.0808 0.3568 0.112 Uiso 1 1 calc R . . . .
C37 C 0.5708(4) 1.0604(2) 0.4244(2) 0.095(3) Uani 1 1 d G . . . .
C38 C 0.6148(4) 1.0104(3) 0.44330(19) 0.082(3) Uani 1 1 d G . . . .
H38 H 0.6400 1.0192 0.4800 0.098 Uiso 1 1 calc R . . . .
C39 C 0.5636(9) 1.1334(6) 0.4643(5) 0.133(5) Uani 1 1 d D . . . .
C40 C 0.6061(10) 1.1967(6) 0.4407(7) 0.168(7) Uani 1 1 d . . . . .
H40A H 0.5845 1.1968 0.4024 0.252 Uiso 1 1 calc R . . . .
H40B H 0.6008 1.2415 0.4636 0.252 Uiso 1 1 calc R . . . .
H40C H 0.6603 1.1923 0.4411 0.252 Uiso 1 1 calc R . . . .
C41 C 0.4756(8) 1.1386(7) 0.4633(6) 0.158(6) Uani 1 1 d D . . . .
H41A H 0.4492 1.0979 0.4784 0.238 Uiso 1 1 calc R . . . .
H41B H 0.4691 1.1832 0.4859 0.238 Uiso 1 1 calc R . . . .
H41C H 0.4541 1.1381 0.4248 0.238 Uiso 1 1 calc R . . . .
C42 C 0.5966(12) 1.1320(8) 0.5250(6) 0.199(9) Uani 1 1 d . . . . .
H42A H 0.5688 1.0913 0.5394 0.298 Uiso 1 1 calc R . . . .
H42B H 0.6507 1.1274 0.5258 0.298 Uiso 1 1 calc R . . . .
H42C H 0.5912 1.1765 0.5483 0.298 Uiso 1 1 calc R . . . .
C43 C 0.4953(8) 0.9697(6) 0.2735(5) 0.113(4) Uani 1 1 d . . . . .
C44 C 0.4345(9) 0.9004(8) 0.2660(7) 0.168(7) Uani 1 1 d . . . . .
H44A H 0.3987 0.9050 0.2943 0.252 Uiso 1 1 calc R . . . .
H44B H 0.4065 0.8937 0.2288 0.252 Uiso 1 1 calc R . . . .
H44C H 0.4600 0.8590 0.2701 0.252 Uiso 1 1 calc R . . . .
C45 C 0.5514(9) 0.9607(8) 0.2279(5) 0.146(6) Uani 1 1 d . . . . .
H45A H 0.5901 1.0037 0.2319 0.219 Uiso 1 1 calc R . . . .
H45B H 0.5764 0.9191 0.2322 0.219 Uiso 1 1 calc R . . . .
H45C H 0.5230 0.9537 0.1909 0.219 Uiso 1 1 calc R . . . .
C46 C 0.4514(11) 1.0342(8) 0.2588(7) 0.186(8) Uani 1 1 d . . . . .
H46A H 0.4150 1.0427 0.2861 0.279 Uiso 1 1 calc R . . . .
H46B H 0.4886 1.0777 0.2599 0.279 Uiso 1 1 calc R . . . .
H46C H 0.4240 1.0213 0.2214 0.279 Uiso 1 1 calc R . . . .
C47 C 1.0861(3) 0.9205(3) 0.2511(2) 0.068(2) Uani 1 1 d . . . . .
C48 C 1.0622(3) 0.9329(3) 0.19664(19) 0.064(2) Uani 1 1 d G . . . .
C49 C 1.0976(4) 0.9939(3) 0.17552(18) 0.076(2) Uani 1 1 d G . . . .
H49 H 1.0817 1.0021 0.1391 0.092 Uiso 1 1 calc R . . . .
C50 C 1.1569(4) 1.0425(3) 0.2089(2) 0.087(3) Uani 1 1 d G . . . .
C51 C 1.1808(3) 1.0301(3) 0.2634(2) 0.087(3) Uani 1 1 d G . . . .
H51 H 1.2205 1.0626 0.2857 0.105 Uiso 1 1 calc R . . . .
C52 C 1.1454(4) 0.9691(3) 0.28450(18) 0.082(3) Uani 1 1 d G . . . .
C53 C 1.1685(7) 0.9616(6) 0.3482(4) 0.108(4) Uani 1 1 d . . . . .
C54 C 1.1962(8) 0.8871(7) 0.3506(6) 0.148(6) Uani 1 1 d . . . . .
H54A H 1.1553 0.8485 0.3336 0.222 Uiso 1 1 calc R . . . .
H54B H 1.2412 0.8850 0.3302 0.222 Uiso 1 1 calc R . . . .
H54C H 1.2094 0.8815 0.3896 0.222 Uiso 1 1 calc R . . . .
C55 C 1.0960(8) 0.9654(8) 0.3817(5) 0.143(5) Uani 1 1 d . . . . .
H55A H 1.0539 0.9284 0.3638 0.215 Uiso 1 1 calc R . . . .
H55B H 1.1087 0.9574 0.4201 0.215 Uiso 1 1 calc R . . . .
H55C H 1.0806 1.0126 0.3819 0.215 Uiso 1 1 calc R . . . .
C56 C 1.2362(9) 1.0198(7) 0.3758(5) 0.156(6) Uani 1 1 d . . . . .
H56A H 1.2217 1.0673 0.3753 0.234 Uiso 1 1 calc R . . . .
H56B H 1.2488 1.0126 0.4144 0.234 Uiso 1 1 calc R . . . .
H56C H 1.2807 1.0161 0.3550 0.234 Uiso 1 1 calc R . . . .
C57 C 1.1942(8) 1.1155(6) 0.1895(5) 0.121(4) Uani 1 1 d D . . . .
C58 C 1.1659(11) 1.1230(8) 0.1320(6) 0.188(8) Uani 1 1 d . . . . .
H58A H 1.1101 1.1111 0.1271 0.283 Uiso 1 1 calc R . . . .
H58B H 1.1812 1.1724 0.1255 0.283 Uiso 1 1 calc R . . . .
H58C H 1.1875 1.0904 0.1055 0.283 Uiso 1 1 calc R . . . .
C59 C 1.2822(8) 1.1321(9) 0.2056(7) 0.173(7) Uani 1 1 d . . . . .
H59A H 1.2936 1.1253 0.2444 0.259 Uiso 1 1 calc R . . . .
H59B H 1.3072 1.0999 0.1812 0.259 Uiso 1 1 calc R . . . .
H59C H 1.3009 1.1818 0.2013 0.259 Uiso 1 1 calc R . . . .
C60 C 1.1664(11) 1.1807(7) 0.2268(7) 0.185(7) Uani 1 1 d D . . . .
H60A H 1.1827 1.1802 0.2662 0.277 Uiso 1 1 calc R . . . .
H60B H 1.1889 1.2260 0.2157 0.277 Uiso 1 1 calc R . . . .
H60C H 1.1107 1.1756 0.2213 0.277 Uiso 1 1 calc R . . . .
C61 C 0.9978(5) 0.8899(5) 0.1602(3) 0.067(2) Uani 1 1 d . . . . .
H61 H 0.9875 0.9033 0.1245 0.081 Uiso 1 1 calc R . . . .
C62 C 0.8901(2) 0.7916(2) 0.13613(17) 0.0496(18) Uani 1 1 d . . . . .
C63 C 0.8551(3) 0.7306(2) 0.15748(13) 0.0523(19) Uani 1 1 d G . . . .
C64 C 0.7963(3) 0.6814(2) 0.12416(17) 0.0473(17) Uani 1 1 d G . . . .
C65 C 0.7725(2) 0.6931(2) 0.06949(17) 0.0555(19) Uani 1 1 d G . . . .
C66 C 0.8074(3) 0.7541(3) 0.04814(14) 0.059(2) Uani 1 1 d G . . . .
C67 C 0.8663(3) 0.8033(2) 0.08146(18) 0.059(2) Uani 1 1 d G . . . .
H67 H 0.8897 0.8441 0.0672 0.071 Uiso 1 1 calc R . . . .
C68 C 0.7813(5) 0.7720(5) -0.0102(3) 0.076(2) Uani 1 1 d . . . . .
H68A H 0.7848 0.7318 -0.0388 0.114 Uiso 1 1 calc GR . . . .
H68B H 0.8142 0.8149 -0.0175 0.114 Uiso 1 1 calc GR . . . .
H68C H 0.7284 0.7808 -0.0111 0.114 Uiso 1 1 calc GR . . . .
C69 C 0.7082(5) 0.6407(5) 0.0319(3) 0.069(2) Uani 1 1 d . . . . .
H69A H 0.6895 0.6014 0.0519 0.104 Uiso 1 1 calc R . . . .
H69B H 0.6662 0.6662 0.0222 0.104 Uiso 1 1 calc R . . . .
H69C H 0.7284 0.6214 -0.0022 0.104 Uiso 1 1 calc R . . . .
C70 C 0.7724(3) 0.60809(18) 0.14447(18) 0.0495(18) Uani 1 1 d . . . . .
C71 C 0.7235(3) 0.60463(17) 0.18756(17) 0.0463(17) Uani 1 1 d G . . . .
C72 C 0.6900(3) 0.5373(2) 0.20012(17) 0.0489(18) Uani 1 1 d G . . . .
C73 C 0.7054(3) 0.47334(17) 0.16959(19) 0.0536(19) Uani 1 1 d G . . . .
H73 H 0.6830 0.4283 0.1780 0.064 Uiso 1 1 calc R . . . .
C74 C 0.7543(3) 0.47679(18) 0.12650(19) 0.0567(19) Uani 1 1 d G . . . .
C75 C 0.7878(3) 0.5442(2) 0.11394(17) 0.0560(19) Uani 1 1 d G . . . .
C76 C 0.8436(5) 0.5461(5) 0.0683(3) 0.072(2) Uani 1 1 d . . . . .
H76A H 0.8620 0.5959 0.0643 0.108 Uiso 1 1 calc R . . . .
H76B H 0.8870 0.5229 0.0791 0.108 Uiso 1 1 calc R . . . .
H76C H 0.8171 0.5208 0.0328 0.108 Uiso 1 1 calc R . . . .
C77 C 0.7688(5) 0.4043(4) 0.0937(4) 0.075(2) Uani 1 1 d . . . . .
H77A H 0.8033 0.4143 0.0653 0.113 Uiso 1 1 calc R . . . .
H77B H 0.7919 0.3765 0.1196 0.113 Uiso 1 1 calc R . . . .
H77C H 0.7202 0.3770 0.0756 0.113 Uiso 1 1 calc R . . . .
C78 C 0.5974(5) 0.4845(4) 0.2567(3) 0.058(2) Uani 1 1 d . . . . .
H78 H 0.6079 0.4392 0.2413 0.069 Uiso 1 1 calc R . . . .
C79 C 0.5386(3) 0.4845(2) 0.2953(2) 0.0552(19) Uani 1 1 d . . . . .
C80 C 0.5159(3) 0.54698(19) 0.3227(2) 0.058(2) Uani 1 1 d G . . . .
C81 C 0.4591(3) 0.5410(2) 0.3602(2) 0.066(2) Uani 1 1 d G . . . .
C82 C 0.4251(3) 0.4726(3) 0.3703(2) 0.075(2) Uani 1 1 d G . . . .
H82 H 0.3871 0.4686 0.3954 0.090 Uiso 1 1 calc R . . . .
C83 C 0.4478(3) 0.4101(2) 0.3428(2) 0.073(2) Uani 1 1 d G . . . .
C84 C 0.5046(3) 0.4160(2) 0.3053(2) 0.066(2) Uani 1 1 d G . . . .
H84 H 0.5198 0.3742 0.2870 0.080 Uiso 1 1 calc R . . . .
C85 C 0.4064(6) 0.3321(6) 0.3515(4) 0.092(3) Uani 1 1 d . . . . .
C86 C 0.4082(9) 0.3292(6) 0.4151(5) 0.135(5) Uani 1 1 d . . . . .
H86A H 0.3864 0.3694 0.4330 0.202 Uiso 1 1 calc R . . . .
H86B H 0.3782 0.2841 0.4214 0.202 Uiso 1 1 calc R . . . .
H86C H 0.4610 0.3321 0.4311 0.202 Uiso 1 1 calc R . . . .
C87 C 0.3209(8) 0.3212(7) 0.3251(5) 0.136(5) Uani 1 1 d . . . . .
H87A H 0.3197 0.3230 0.2850 0.203 Uiso 1 1 calc R . . . .
H87B H 0.2945 0.2746 0.3313 0.203 Uiso 1 1 calc R . . . .
H87C H 0.2955 0.3592 0.3426 0.203 Uiso 1 1 calc R . . . .
C88 C 0.4404(9) 0.2691(5) 0.3219(6) 0.135(5) Uani 1 1 d . . . . .
H88A H 0.4387 0.2720 0.2819 0.203 Uiso 1 1 calc R . . . .
H88B H 0.4935 0.2717 0.3374 0.203 Uiso 1 1 calc R . . . .
H88C H 0.4107 0.2238 0.3277 0.203 Uiso 1 1 calc R . . . .
C89 C 0.4331(6) 0.6099(6) 0.3926(4) 0.089(3) Uani 1 1 d . . . . .
C90 C 0.3943(7) 0.6509(7) 0.3498(5) 0.123(4) Uani 1 1 d . . . . .
H90A H 0.4303 0.6648 0.3233 0.185 Uiso 1 1 calc R . . . .
H90B H 0.3491 0.6199 0.3297 0.185 Uiso 1 1 calc R . . . .
H90C H 0.3792 0.6938 0.3696 0.185 Uiso 1 1 calc R . . . .
C91 C 0.5048(7) 0.6607(6) 0.4276(5) 0.111(4) Uani 1 1 d . . . . .
H91A H 0.5288 0.6344 0.4544 0.167 Uiso 1 1 calc R . . . .
H91B H 0.5418 0.6764 0.4023 0.167 Uiso 1 1 calc R . . . .
H91C H 0.4880 0.7025 0.4477 0.167 Uiso 1 1 calc R . . . .
C92 C 0.3723(8) 0.5895(7) 0.4335(6) 0.136(5) Uani 1 1 d . . . . .
H92A H 0.3942 0.5635 0.4613 0.204 Uiso 1 1 calc R . . . .
H92B H 0.3574 0.6332 0.4523 0.204 Uiso 1 1 calc R . . . .
H92C H 0.3273 0.5592 0.4123 0.204 Uiso 1 1 calc R . . . .
C93 C 1.0250(3) 0.7180(3) 0.46364(15) 0.062(2) Uani 1 1 d . . . . .
C94 C 0.9976(3) 0.7705(2) 0.50008(19) 0.059(2) Uani 1 1 d G . . . .
C95 C 1.0083(3) 0.7710(2) 0.55856(18) 0.066(2) Uani 1 1 d G . . . .
H95 H 0.9900 0.8061 0.5829 0.080 Uiso 1 1 calc R . . . .
C96 C 1.0463(4) 0.7189(3) 0.58060(15) 0.077(2) Uani 1 1 d G U . . .
C97 C 1.0737(3) 0.6664(3) 0.5442(2) 0.077(3) Uani 1 1 d G . . . .
H97 H 1.0992 0.6316 0.5589 0.093 Uiso 1 1 calc R . . . .
C98 C 1.0630(3) 0.6660(3) 0.4857(2) 0.070(2) Uani 1 1 d G . . . .
C99 C 1.0988(6) 0.6104(6) 0.4458(4) 0.093(3) Uani 1 1 d D . . . .
C100 C 1.1576(8) 0.6485(8) 0.4109(6) 0.134(5) Uani 1 1 d . . . . .
H10D H 1.1983 0.6797 0.4361 0.200 Uiso 1 1 calc R . . . .
H10E H 1.1796 0.6125 0.3877 0.200 Uiso 1 1 calc R . . . .
H10F H 1.1319 0.6772 0.3871 0.200 Uiso 1 1 calc R . . . .
C101 C 1.0339(9) 0.5606(6) 0.4050(5) 0.126(4) Uani 1 1 d . . . . .
H10G H 0.9967 0.5365 0.4267 0.190 Uiso 1 1 calc R . . . .
H10H H 1.0084 0.5895 0.3812 0.190 Uiso 1 1 calc R . . . .
H10I H 1.0562 0.5248 0.3818 0.190 Uiso 1 1 calc R . . . .
C102 C 1.1438(9) 0.5604(7) 0.4784(5) 0.148(6) Uani 1 1 d D . . . .
H10J H 1.1097 0.5348 0.5013 0.221 Uiso 1 1 calc R . . . .
H10K H 1.1627 0.5259 0.4517 0.221 Uiso 1 1 calc R . . . .
H10L H 1.1871 0.5896 0.5024 0.221 Uiso 1 1 calc R . . . .
C103 C 1.0528(7) 0.7140(5) 0.6456(4) 0.092(3) Uani 1 1 d . U . . .
C104 C 1.0101(11) 0.7661(7) 0.6790(4) 0.158(6) Uani 1 1 d . U . . .
H10M H 1.0285 0.8150 0.6726 0.237 Uiso 1 1 calc R . . . .
H10N H 0.9553 0.7539 0.6670 0.237 Uiso 1 1 calc R . . . .
H10O H 1.0192 0.7627 0.7188 0.237 Uiso 1 1 calc R . . . .
C105 C 1.1397(9) 0.7322(9) 0.6674(6) 0.168(6) Uani 1 1 d . U . . .
H10P H 1.1679 0.6993 0.6464 0.251 Uiso 1 1 calc R . . . .
H10Q H 1.1593 0.7814 0.6625 0.251 Uiso 1 1 calc R . . . .
H10R H 1.1463 0.7274 0.7070 0.251 Uiso 1 1 calc R . . . .
C106 C 1.0240(10) 0.6363(6) 0.6554(5) 0.151(6) Uani 1 1 d . U . . .
H10S H 1.0515 0.6032 0.6339 0.226 Uiso 1 1 calc R . . . .
H10T H 1.0331 0.6327 0.6951 0.226 Uiso 1 1 calc R . . . .
H10U H 0.9693 0.6239 0.6434 0.226 Uiso 1 1 calc R . . . .
C107 C 0.9547(4) 0.8242(4) 0.4808(3) 0.057(2) Uani 1 1 d . . . . .
H107 H 0.9421 0.8590 0.5086 0.069 Uiso 1 1 calc R . . . .
C108 C 0.8919(3) 0.8839(2) 0.40991(17) 0.0516(18) Uani 1 1 d . . . . .
C109 C 0.8696(3) 0.87474(19) 0.35177(16) 0.0466(17) Uani 1 1 d G . . . .
C110 C 0.8336(3) 0.9271(2) 0.32834(13) 0.0500(18) Uani 1 1 d G . . . .
C111 C 0.8198(3) 0.9885(2) 0.36306(17) 0.057(2) Uani 1 1 d G . . . .
C112 C 0.8421(3) 0.9977(2) 0.42121(16) 0.061(2) Uani 1 1 d G . . . .
C113 C 0.8782(3) 0.9454(2) 0.44463(13) 0.063(2) Uani 1 1 d G . . . .
H113 H 0.8931 0.9515 0.4835 0.075 Uiso 1 1 calc R . . . .
C114 C 0.8298(6) 1.0655(4) 0.4610(3) 0.085(3) Uani 1 1 d . . . . .
H11A H 0.8501 1.1086 0.4458 0.127 Uiso 1 1 calc GR . . . .
H11B H 0.8565 1.0659 0.4979 0.127 Uiso 1 1 calc GR . . . .
H11C H 0.7752 1.0643 0.4642 0.127 Uiso 1 1 calc GR . . . .
C115 C 0.7743(5) 1.0423(4) 0.3385(3) 0.072(2) Uani 1 1 d . . . . .
H11D H 0.7635 1.0285 0.2981 0.108 Uiso 1 1 calc R . . . .
H11E H 0.7262 1.0421 0.3554 0.108 Uiso 1 1 calc R . . . .
H11F H 0.8043 1.0904 0.3465 0.108 Uiso 1 1 calc R . . . .
C116 C 0.8270(3) 0.9264(2) 0.26367(13) 0.0499(18) Uani 1 1 d . . . . .
C117 C 0.7672(3) 0.8778(2) 0.23077(17) 0.0509(18) Uani 1 1 d G . . . .
C118 C 0.7486(3) 0.8852(2) 0.17422(17) 0.0516(18) Uani 1 1 d G . . . .
C119 C 0.7897(3) 0.9412(3) 0.15056(14) 0.065(2) Uani 1 1 d G . . . .
H119 H 0.7773 0.9461 0.1127 0.078 Uiso 1 1 calc R . . . .
C120 C 0.8495(3) 0.9898(2) 0.18346(19) 0.062(2) Uani 1 1 d G . . . .
C121 C 0.8681(3) 0.9824(2) 0.24002(18) 0.060(2) Uani 1 1 d G . . . .
C122 C 0.9361(5) 1.0330(4) 0.2745(4) 0.077(2) Uani 1 1 d . . . . .
H12A H 0.9414 1.0210 0.3124 0.115 Uiso 1 1 calc R . . . .
H12B H 0.9830 1.0274 0.2570 0.115 Uiso 1 1 calc R . . . .
H12C H 0.9272 1.0825 0.2759 0.115 Uiso 1 1 calc R . . . .
C123 C 0.8955(6) 1.0482(5) 0.1557(4) 0.092(3) Uani 1 1 d . . . . .
H12D H 0.8743 1.0449 0.1168 0.138 Uiso 1 1 calc R . . . .
H12E H 0.8924 1.0954 0.1757 0.138 Uiso 1 1 calc R . . . .
H12F H 0.9490 1.0411 0.1569 0.138 Uiso 1 1 calc R . . . .
C124 C 0.6545(5) 0.8313(4) 0.0938(3) 0.064(2) Uani 1 1 d . . . . .
H124 H 0.6763 0.8679 0.0744 0.077 Uiso 1 1 calc R . . . .
C125 C 0.5925(3) 0.7798(3) 0.06396(19) 0.067(2) Uani 1 1 d . . . . .
C126 C 0.5511(3) 0.7243(3) 0.08800(15) 0.065(2) Uani 1 1 d G . . . .
C127 C 0.4955(3) 0.6721(3) 0.0543(2) 0.077(2) Uani 1 1 d G . . . .
C128 C 0.4813(3) 0.6754(3) -0.0035(2) 0.089(3) Uani 1 1 d G . . . .
H128 H 0.4441 0.6405 -0.0261 0.107 Uiso 1 1 calc R . . . .
C129 C 0.5227(4) 0.7309(4) -0.02754(15) 0.098(3) Uani 1 1 d DG U . . .
C130 C 0.5783(3) 0.7831(3) 0.0062(2) 0.079(3) Uani 1 1 d G . . . .
H130 H 0.6060 0.8202 -0.0099 0.095 Uiso 1 1 calc R . . . .
C135 C 0.4482(6) 0.6095(6) 0.0801(4) 0.094(3) Uani 1 1 d . . . . .
C136 C 0.4009(7) 0.6386(7) 0.1277(5) 0.129(4) Uani 1 1 d . . . . .
H13A H 0.3657 0.6681 0.1127 0.194 Uiso 1 1 calc R . . . .
H13B H 0.3717 0.5983 0.1417 0.194 Uiso 1 1 calc R . . . .
H13C H 0.4358 0.6677 0.1582 0.194 Uiso 1 1 calc R . . . .
C137 C 0.5035(8) 0.5631(6) 0.1047(5) 0.124(4) Uani 1 1 d . . . . .
H13D H 0.5333 0.5447 0.0756 0.187 Uiso 1 1 calc R . . . .
H13E H 0.5381 0.5924 0.1353 0.187 Uiso 1 1 calc R . . . .
H13F H 0.4740 0.5230 0.1188 0.187 Uiso 1 1 calc R . . . .
C138 C 0.3888(9) 0.5567(8) 0.0352(5) 0.153(6) Uani 1 1 d . . . . .
H13G H 0.3525 0.5837 0.0184 0.230 Uiso 1 1 calc R . . . .
H13H H 0.4162 0.5344 0.0061 0.230 Uiso 1 1 calc R . . . .
H13I H 0.3611 0.5195 0.0535 0.230 Uiso 1 1 calc R . . . .
C12 C 0.9198(9) 0.2960(11) 0.0509(9) 0.159(10) Uani 0.77(2) 1 d D U P A 1
H12G H 0.8817 0.2828 0.0761 0.239 Uiso 0.77(2) 1 calc GR . P A 1
H12H H 0.9228 0.2543 0.0235 0.239 Uiso 0.77(2) 1 calc GR . P A 1
H12I H 0.9049 0.3345 0.0315 0.239 Uiso 0.77(2) 1 calc GR . P A 1
C13 C 1.0181(16) 0.2682(10) 0.1239(7) 0.169(10) Uani 0.77(2) 1 d D U P A 1
H13J H 1.0685 0.2844 0.1446 0.254 Uiso 0.77(2) 1 calc GR . P A 1
H13K H 1.0174 0.2216 0.1015 0.254 Uiso 0.77(2) 1 calc GR . P A 1
H13L H 0.9794 0.2639 0.1502 0.254 Uiso 0.77(2) 1 calc GR . P A 1
C14 C 1.0579(12) 0.3303(10) 0.0407(8) 0.158(9) Uani 0.77(2) 1 d D . P A 1
H14A H 1.0459 0.3675 0.0188 0.237 Uiso 0.77(2) 1 calc GR . P A 1
H14B H 1.0535 0.2848 0.0161 0.237 Uiso 0.77(2) 1 calc GR . P A 1
H14C H 1.1100 0.3436 0.0591 0.237 Uiso 0.77(2) 1 calc GR . P A 1
C131 C 0.5173(16) 0.7315(15) -0.0973(15) 0.114(5) Uani 0.394(16) 1 d D U P B 1
C132 C 0.578(2) 0.688(2) -0.1210(13) 0.146(6) Uani 0.394(16) 1 d D U P B 1
H13M H 0.5669 0.6388 -0.1133 0.219 Uiso 0.394(16) 1 calc R . P B 1
H13N H 0.5763 0.6883 -0.1613 0.219 Uiso 0.394(16) 1 calc R . P B 1
H13O H 0.6288 0.7102 -0.1032 0.219 Uiso 0.394(16) 1 calc R . P B 1
C133 C 0.4368(16) 0.693(2) -0.1214(16) 0.146(6) Uani 0.394(16) 1 d D U P B 1
H13P H 0.4296 0.6441 -0.1134 0.219 Uiso 0.394(16) 1 calc R . P B 1
H13Q H 0.3985 0.7187 -0.1045 0.219 Uiso 0.394(16) 1 calc R . P B 1
H13R H 0.4309 0.6932 -0.1619 0.219 Uiso 0.394(16) 1 calc R . P B 1
C134 C 0.532(3) 0.8093(13) -0.1085(14) 0.175(17) Uani 0.394(16) 1 d D U P B 1
H13S H 0.5841 0.8313 -0.0924 0.262 Uiso 0.394(16) 1 calc R . P B 1
H13T H 0.5277 0.8103 -0.1487 0.262 Uiso 0.394(16) 1 calc R . P B 1
H13U H 0.4952 0.8359 -0.0913 0.262 Uiso 0.394(16) 1 calc R . P B 1
C1A C 0.5141(17) 0.6541(9) -0.1231(7) 0.146(6) Uani 0.606(16) 1 d D U P B 2
H1AA H 0.5655 0.6435 -0.1140 0.219 Uiso 0.606(16) 1 calc R . P B 2
H1AB H 0.4763 0.6176 -0.1117 0.219 Uiso 0.606(16) 1 calc R . P B 2
H1AC H 0.5050 0.6542 -0.1634 0.219 Uiso 0.606(16) 1 calc R . P B 2
C1B C 0.5679(14) 0.7851(14) -0.1126(9) 0.165(7) Uani 0.606(16) 1 d D U P B 2
H1BA H 0.6190 0.7750 -0.1017 0.247 Uiso 0.606(16) 1 calc R . P B 2
H1BB H 0.5594 0.7805 -0.1533 0.247 Uiso 0.606(16) 1 calc R . P B 2
H1BC H 0.5636 0.8338 -0.0963 0.247 Uiso 0.606(16) 1 calc R . P B 2
C1C C 0.4248(10) 0.7441(15) -0.1072(10) 0.146(6) Uani 0.606(16) 1 d D U P B 2
H1CA H 0.4168 0.7436 -0.1476 0.219 Uiso 0.606(16) 1 calc R . P B 2
H1CB H 0.3880 0.7065 -0.0962 0.219 Uiso 0.606(16) 1 calc R . P B 2
H1CC H 0.4179 0.7907 -0.0881 0.219 Uiso 0.606(16) 1 calc R . P B 2
C1D C 0.5069(11) 0.7306(10) -0.0911(9) 0.113(3) Uani 0.606(16) 1 d D U P B 2
C12A C 1.0848(17) 0.307(2) 0.095(3) 0.21(3) Uani 0.23(2) 1 d D U P A 2
H12J H 1.0980 0.3045 0.1343 0.308 Uiso 0.23(2) 1 calc R . P A 2
H12K H 1.0885 0.2606 0.0728 0.308 Uiso 0.23(2) 1 calc R . P A 2
H12L H 1.1200 0.3446 0.0827 0.308 Uiso 0.23(2) 1 calc R . P A 2
C13A C 0.947(3) 0.2628(18) 0.107(2) 0.136(16) Uani 0.23(2) 1 d D U P A 2
H13V H 0.9718 0.2503 0.1412 0.204 Uiso 0.23(2) 1 calc GR . P A 2
H13W H 0.9356 0.2205 0.0787 0.204 Uiso 0.23(2) 1 calc GR . P A 2
H13X H 0.8992 0.2800 0.1155 0.204 Uiso 0.23(2) 1 calc GR . P A 2
C14A C 0.979(4) 0.326(3) 0.0238(12) 0.145(19) Uani 0.23(2) 1 d D U P A 2
H14D H 0.9301 0.3435 0.0194 0.218 Uiso 0.23(2) 1 calc GR . P A 2
H14E H 0.9743 0.2780 0.0024 0.218 Uiso 0.23(2) 1 calc GR . P A 2
H14F H 1.0186 0.3584 0.0100 0.218 Uiso 0.23(2) 1 calc GR . P A 2
O15 O 0.2594(10) 0.6911(8) 0.7824(7) 0.260(7) Uiso 1 1 d D U . . .
N7 N 0.2963(9) 0.8102(8) 0.7897(7) 0.184(5) Uiso 1 1 d D U . . .
C139 C 0.2429(12) 0.7494(11) 0.8115(9) 0.212(7) Uiso 1 1 d D U . . .
C140 C 0.3439(14) 0.8036(13) 0.7413(10) 0.240(10) Uiso 1 1 d D U . . .
C141 C 0.3007(17) 0.8878(15) 0.8229(12) 0.261(11) Uiso 1 1 d . U . . .
O16 O 0.265(3) 0.370(2) 0.1475(18) 0.59(3) Uiso 1 1 d D U . . .
N8 N 0.2422(17) 0.4435(17) 0.2231(14) 0.352(12) Uiso 1 1 d D U . . .
C142 C 0.2146(19) 0.381(2) 0.1812(17) 0.382(14) Uiso 1 1 d D U . . .
C143 C 0.194(3) 0.463(2) 0.2651(16) 0.41(2) Uiso 1 1 d D U . . .
C144 C 0.3215(18) 0.4772(19) 0.2244(15) 0.359(18) Uiso 1 1 d D U . . .

loop_
_atom_site_aniso_label
_atom_site_aniso_U_11
_atom_site_aniso_U_22
_atom_site_aniso_U_33
_atom_site_aniso_U_23
_atom_site_aniso_U_13
_atom_site_aniso_U_12
Cu1 0.0520(6) 0.0408(6) 0.0460(6) 0.0057(4) 0.0092(4) 0.0068(5)
Cu2 0.0676(7) 0.0427(6) 0.0636(7) 0.0054(5) 0.0285(5) 0.0080(6)
Cu3 0.0779(8) 0.0499(6) 0.0500(6) 0.0020(5) 0.0061(5) 0.0246(6)
Cu4 0.0673(7) 0.0579(7) 0.0483(6) 0.0089(5) 0.0023(5) -0.0047(6)
Cu5 0.0742(8) 0.0573(7) 0.0487(6) 0.0131(5) 0.0074(5) 0.0219(6)
Cu6 0.0706(8) 0.0639(7) 0.0506(7) 0.0207(5) 0.0000(5) -0.0104(6)
Cu7 0.0653(7) 0.0561(7) 0.0616(7) 0.0075(5) 0.0260(5) 0.0086(6)
O1 0.069(3) 0.044(3) 0.054(3) 0.008(2) 0.025(2) 0.009(3)
O2 0.069(4) 0.090(4) 0.086(4) 0.014(3) 0.037(3) 0.011(3)
O3 0.070(3) 0.040(3) 0.048(3) 0.005(2) 0.008(2) 0.016(2)
O4 0.099(4) 0.071(4) 0.064(3) 0.001(3) 0.002(3) 0.045(3)
O5 0.066(3) 0.052(3) 0.047(3) 0.013(2) 0.007(2) -0.001(3)
O6 0.088(4) 0.092(4) 0.065(4) 0.035(3) -0.013(3) -0.038(4)
O7 0.064(3) 0.038(3) 0.048(3) 0.000(2) 0.018(2) 0.008(2)
O8 0.074(4) 0.053(3) 0.084(4) 0.001(3) 0.042(3) 0.007(3)
O9 0.067(3) 0.042(3) 0.045(3) 0.008(2) 0.007(2) 0.015(2)
O10 0.088(4) 0.081(4) 0.060(4) 0.014(3) 0.005(3) 0.040(3)
O11 0.069(3) 0.050(3) 0.041(3) 0.006(2) 0.005(2) -0.001(3)
O12 0.071(4) 0.082(4) 0.060(4) 0.013(3) -0.007(3) -0.025(3)
O13 0.056(3) 0.047(3) 0.052(3) 0.006(2) 0.015(2) 0.013(2)
O14 0.053(3) 0.057(3) 0.050(3) 0.013(2) 0.012(2) 0.008(2)
N1 0.060(4) 0.051(4) 0.052(4) 0.002(3) 0.015(3) 0.010(3)
N2 0.070(4) 0.048(4) 0.049(3) 0.006(3) 0.013(3) 0.020(3)
N3 0.065(4) 0.057(4) 0.057(4) 0.023(3) 0.009(3) 0.000(4)
N4 0.056(4) 0.045(4) 0.050(3) 0.004(3) 0.017(3) 0.003(3)
N5 0.062(4) 0.045(3) 0.048(4) 0.011(3) 0.005(3) 0.007(3)
N6 0.062(4) 0.060(4) 0.047(4) 0.009(3) 0.008(3) 0.000(3)
C1 0.076(6) 0.079(6) 0.068(5) 0.004(5) 0.021(5) 0.040(6)
C2 0.086(6) 0.074(6) 0.059(5) 0.010(4) 0.030(5) 0.042(5)
C3 0.105(7) 0.085(7) 0.075(6) 0.011(5) 0.030(5) 0.043(6)
C4 0.136(9) 0.114(7) 0.094(7) 0.000(6) 0.038(7) 0.072(7)
C5 0.110(9) 0.136(10) 0.116(9) 0.025(8) 0.068(7) 0.052(8)
C6 0.078(7) 0.099(7) 0.087(7) 0.004(5) 0.035(5) 0.029(6)
C7 0.097(9) 0.136(10) 0.120(10) 0.015(8) 0.058(8) 0.027(8)
C8 0.106(10) 0.175(14) 0.159(13) 0.023(11) 0.046(10) 0.015(10)
C9 0.126(10) 0.132(10) 0.140(10) 0.048(8) 0.057(8) 0.009(9)
C10 0.174(15) 0.219(17) 0.200(16) 0.042(13) 0.150(14) 0.047(13)
C11 0.161(10) 0.117(8) 0.134(9) -0.021(7) 0.065(8) 0.057(7)
C15 0.079(6) 0.053(5) 0.061(5) 0.011(4) 0.013(4) 0.017(4)
C16 0.063(5) 0.047(5) 0.042(4) 0.005(3) 0.013(4) 0.010(4)
C17 0.064(5) 0.044(4) 0.045(4) 0.011(3) 0.011(4) 0.005(4)
C18 0.055(5) 0.040(4) 0.047(4) 0.008(3) 0.010(3) 0.013(4)
C19 0.052(5) 0.044(4) 0.054(4) 0.011(4) 0.009(3) 0.004(4)
C20 0.062(5) 0.044(5) 0.058(5) 0.014(4) 0.004(4) 0.004(4)
C21 0.068(5) 0.040(4) 0.055(5) 0.000(3) 0.010(4) 0.012(4)
C22 0.081(6) 0.053(5) 0.086(6) 0.018(4) 0.016(5) 0.000(5)
C23 0.072(5) 0.057(5) 0.065(5) 0.015(4) 0.025(4) 0.005(4)
C24 0.056(4) 0.043(4) 0.042(4) 0.009(3) 0.020(3) 0.008(4)
C25 0.061(5) 0.042(4) 0.040(4) 0.005(3) 0.007(3) 0.006(4)
C26 0.068(5) 0.047(4) 0.050(5) 0.005(4) 0.011(4) 0.015(4)
C27 0.085(6) 0.058(5) 0.041(5) -0.001(4) 0.011(4) 0.018(5)
C28 0.073(5) 0.061(5) 0.040(4) 0.012(4) 0.016(4) 0.012(4)
C29 0.059(5) 0.048(4) 0.045(5) 0.015(3) 0.014(3) 0.006(4)
C30 0.077(6) 0.063(5) 0.060(5) 0.021(4) 0.010(4) 0.014(5)
C31 0.100(7) 0.092(6) 0.045(5) 0.009(4) 0.011(4) 0.020(6)
C32 0.089(6) 0.053(5) 0.051(4) -0.001(4) 0.015(4) 0.023(5)
C33 0.088(6) 0.053(5) 0.068(6) 0.013(4) 0.025(5) 0.032(5)
C34 0.082(6) 0.059(5) 0.069(6) 0.009(4) 0.021(5) 0.033(5)
C35 0.091(7) 0.072(6) 0.094(7) 0.013(5) 0.020(5) 0.042(6)
C36 0.120(8) 0.083(7) 0.091(7) 0.016(6) 0.026(6) 0.051(6)
C37 0.139(9) 0.065(6) 0.097(8) 0.010(5) 0.043(7) 0.051(6)
C38 0.121(8) 0.062(5) 0.069(6) 0.000(5) 0.021(5) 0.040(6)
C39 0.226(16) 0.073(8) 0.114(10) -0.007(6) 0.034(10) 0.082(9)
C40 0.236(19) 0.067(8) 0.207(16) -0.005(9) 0.071(14) 0.039(10)
C41 0.206(15) 0.123(10) 0.183(13) 0.019(9) 0.088(12) 0.111(11)
C42 0.34(3) 0.145(12) 0.115(11) -0.056(9) -0.008(13) 0.147(15)
C43 0.132(10) 0.098(8) 0.115(9) 0.002(6) -0.026(8) 0.072(8)
C44 0.140(12) 0.144(13) 0.208(16) -0.021(11) -0.049(11) 0.060(11)
C45 0.224(16) 0.158(12) 0.080(8) 0.030(7) 0.012(9) 0.099(12)
C46 0.246(19) 0.159(13) 0.177(14) 0.024(11) -0.029(13) 0.140(14)
C47 0.071(6) 0.055(5) 0.067(6) 0.012(4) 0.004(4) -0.021(5)
C48 0.074(6) 0.066(5) 0.046(5) 0.019(4) 0.002(4) -0.012(5)
C49 0.081(6) 0.076(6) 0.066(5) 0.026(5) -0.006(5) -0.017(5)
C50 0.091(7) 0.077(6) 0.090(7) 0.037(5) 0.007(6) -0.013(6)
C51 0.092(7) 0.079(6) 0.084(7) 0.033(5) -0.009(5) -0.022(6)
C52 0.086(7) 0.088(7) 0.067(6) 0.020(5) -0.004(5) -0.008(6)
C53 0.124(9) 0.113(9) 0.070(7) 0.025(6) -0.025(6) -0.027(8)
C54 0.148(12) 0.121(10) 0.153(11) 0.067(9) -0.074(9) -0.041(9)
C55 0.163(13) 0.192(14) 0.064(7) 0.019(8) 0.011(8) -0.009(11)
C56 0.194(15) 0.125(10) 0.110(9) 0.026(8) -0.072(10) -0.060(10)
C57 0.137(11) 0.100(9) 0.118(9) 0.051(7) 0.001(8) -0.033(8)
C58 0.241(19) 0.165(13) 0.137(12) 0.104(11) -0.034(11) -0.084(13)
C59 0.110(11) 0.192(16) 0.209(16) 0.098(13) -0.002(10) -0.050(11)
C60 0.25(2) 0.085(9) 0.217(17) 0.043(11) 0.017(15) -0.010(11)
C61 0.085(6) 0.070(6) 0.047(5) 0.019(4) 0.007(4) 0.002(5)
C62 0.053(5) 0.045(4) 0.046(4) 0.006(3) 0.003(4) -0.007(4)
C63 0.066(5) 0.051(5) 0.041(5) 0.005(4) 0.009(4) 0.012(4)
C64 0.051(4) 0.053(4) 0.039(4) 0.004(3) 0.018(3) 0.007(4)
C65 0.059(5) 0.063(5) 0.044(5) 0.006(4) 0.011(4) 0.010(4)
C66 0.063(5) 0.074(5) 0.041(4) 0.010(4) 0.011(4) 0.008(5)
C67 0.068(5) 0.062(5) 0.050(5) 0.021(4) 0.016(4) 0.003(5)
C68 0.075(6) 0.099(7) 0.051(5) 0.018(4) 0.003(4) 0.002(5)
C69 0.073(6) 0.077(6) 0.051(5) 0.002(4) 0.000(4) -0.001(5)
C70 0.057(5) 0.045(4) 0.044(4) 0.001(3) 0.008(4) 0.004(4)
C71 0.061(5) 0.039(4) 0.039(4) 0.002(3) 0.012(3) 0.008(4)
C72 0.059(5) 0.048(5) 0.040(4) -0.003(3) 0.010(3) 0.015(4)
C73 0.062(5) 0.038(4) 0.057(5) 0.002(3) 0.009(4) -0.001(4)
C74 0.057(5) 0.048(5) 0.062(5) -0.004(4) 0.011(4) 0.007(4)
C75 0.062(5) 0.056(5) 0.049(4) 0.002(4) 0.012(4) 0.007(4)
C76 0.081(6) 0.070(5) 0.066(5) 0.000(4) 0.030(4) 0.014(5)
C77 0.087(6) 0.065(5) 0.073(6) -0.010(4) 0.019(5) 0.020(5)
C78 0.061(5) 0.049(5) 0.062(5) 0.001(4) 0.016(4) 0.005(4)
C79 0.057(5) 0.049(5) 0.058(5) 0.008(4) 0.014(4) -0.003(4)
C80 0.056(5) 0.061(5) 0.058(5) 0.006(4) 0.015(4) 0.008(4)
C81 0.064(5) 0.069(6) 0.070(5) 0.012(4) 0.023(4) 0.009(5)
C82 0.070(6) 0.074(6) 0.083(6) 0.015(5) 0.032(5) 0.004(5)
C83 0.059(5) 0.080(6) 0.076(6) 0.030(5) 0.016(4) -0.020(5)
C84 0.077(6) 0.053(5) 0.067(5) 0.007(4) 0.015(4) 0.000(5)
C85 0.103(8) 0.086(7) 0.090(7) 0.032(5) 0.034(6) -0.011(6)
C86 0.176(13) 0.094(8) 0.132(10) 0.046(7) 0.025(9) -0.019(9)
C87 0.117(11) 0.137(11) 0.132(10) 0.033(8) 0.004(8) -0.052(9)
C88 0.188(14) 0.056(6) 0.163(11) 0.024(7) 0.068(10) -0.011(8)
C89 0.085(7) 0.095(7) 0.097(7) 0.015(6) 0.053(6) 0.022(6)
C90 0.126(10) 0.120(9) 0.149(11) 0.039(8) 0.057(8) 0.061(8)
C91 0.115(9) 0.097(8) 0.113(8) -0.024(6) 0.042(7) 0.006(7)
C92 0.150(11) 0.122(9) 0.156(11) 0.021(8) 0.106(10) 0.037(9)
C93 0.067(5) 0.068(5) 0.052(5) 0.020(4) -0.004(4) 0.013(5)
C94 0.066(5) 0.047(4) 0.067(5) 0.016(4) 0.001(4) 0.009(4)
C95 0.090(6) 0.053(5) 0.053(5) 0.015(4) -0.009(4) 0.004(5)
C96 0.107(6) 0.054(4) 0.063(4) 0.015(4) -0.027(4) 0.006(5)
C97 0.105(7) 0.061(5) 0.068(6) 0.023(4) -0.012(5) 0.020(5)
C98 0.074(6) 0.050(5) 0.088(6) 0.018(4) 0.001(5) 0.016(5)
C99 0.109(8) 0.096(7) 0.089(7) 0.034(6) 0.015(6) 0.047(7)
C100 0.128(10) 0.162(12) 0.142(11) 0.055(9) 0.047(9) 0.077(10)
C101 0.174(13) 0.100(8) 0.108(9) -0.004(7) 0.009(9) 0.050(9)
C102 0.211(15) 0.141(11) 0.125(10) 0.039(8) 0.019(9) 0.124(11)
C103 0.143(6) 0.062(5) 0.062(4) 0.013(4) -0.030(4) 0.010(5)
C104 0.31(2) 0.118(9) 0.052(6) 0.013(6) -0.008(9) 0.087(12)
C105 0.152(7) 0.214(15) 0.116(10) 0.022(10) -0.051(6) 0.001(7)
C106 0.29(2) 0.076(7) 0.077(7) 0.028(6) 0.011(9) -0.002(9)
C107 0.070(5) 0.052(4) 0.047(5) 0.009(3) 0.003(4) 0.000(4)
C108 0.066(5) 0.042(4) 0.048(5) 0.012(3) 0.011(4) 0.008(4)
C109 0.051(4) 0.040(4) 0.049(5) 0.015(3) 0.010(3) -0.004(4)
C110 0.066(5) 0.040(4) 0.041(4) 0.006(3) -0.002(3) 0.001(4)
C111 0.081(6) 0.036(4) 0.053(5) 0.008(3) 0.008(4) 0.008(4)
C112 0.084(6) 0.041(4) 0.055(5) 0.004(4) 0.004(4) 0.007(4)
C113 0.087(6) 0.055(5) 0.045(4) 0.009(4) 0.002(4) 0.011(5)
C114 0.129(8) 0.064(5) 0.064(5) -0.001(4) 0.006(5) 0.034(6)
C115 0.093(6) 0.058(5) 0.071(5) 0.014(4) 0.007(5) 0.029(5)
C116 0.062(5) 0.040(4) 0.047(4) 0.009(3) 0.002(4) 0.006(4)
C117 0.067(5) 0.038(4) 0.050(5) 0.012(4) 0.013(4) 0.007(4)
C118 0.058(5) 0.051(4) 0.044(5) 0.008(4) 0.006(4) 0.002(4)
C119 0.078(6) 0.067(5) 0.050(5) 0.016(4) 0.004(4) 0.007(5)
C120 0.078(6) 0.053(5) 0.057(5) 0.023(4) 0.005(4) 0.003(5)
C121 0.069(5) 0.039(4) 0.072(6) 0.013(4) 0.007(4) 0.003(4)
C122 0.087(7) 0.057(5) 0.077(6) 0.009(4) -0.002(5) -0.011(5)
C123 0.111(8) 0.090(7) 0.072(6) 0.038(5) -0.001(5) -0.012(6)
C124 0.080(6) 0.058(5) 0.054(5) 0.018(4) 0.003(4) 0.001(5)
C125 0.062(5) 0.069(5) 0.066(6) 0.018(4) 0.004(4) -0.005(5)
C126 0.060(5) 0.082(6) 0.046(5) 0.003(4) -0.004(4) 0.002(5)
C127 0.070(6) 0.084(6) 0.070(6) 0.014(5) 0.003(5) -0.008(5)
C128 0.087(7) 0.112(8) 0.056(6) 0.008(5) -0.011(5) -0.011(6)
C129 0.097(6) 0.131(7) 0.054(4) 0.017(4) -0.015(4) -0.012(6)
C130 0.086(6) 0.099(7) 0.048(5) 0.017(5) -0.007(4) 0.002(6)
C135 0.097(7) 0.104(8) 0.068(6) 0.007(5) -0.007(6) -0.018(7)
C136 0.100(9) 0.148(11) 0.128(10) 0.020(8) 0.022(8) -0.024(8)
C137 0.136(11) 0.100(8) 0.127(10) 0.030(7) -0.004(8) -0.018(8)
C138 0.151(12) 0.159(12) 0.109(9) 0.019(8) -0.016(8) -0.089(11)
C12 0.145(17) 0.141(17) 0.168(19) -0.066(14) 0.006(14) 0.034(14)
C13 0.26(3) 0.105(13) 0.143(16) -0.008(11) 0.002(18) 0.077(17)
C14 0.20(2) 0.159(17) 0.124(15) -0.032(12) 0.057(15) 0.066(16)
C131 0.123(8) 0.148(9) 0.057(8) 0.025(6) -0.016(6) -0.021(8)
C132 0.171(14) 0.161(8) 0.088(9) 0.011(7) 0.001(11) -0.018(8)
C133 0.126(6) 0.199(17) 0.098(12) 0.034(13) -0.023(5) -0.015(7)
C134 0.26(4) 0.163(14) 0.07(2) 0.044(13) -0.08(2) -0.046(15)
C1A 0.172(14) 0.160(8) 0.088(9) 0.011(7) 0.001(11) -0.019(8)
C1B 0.156(10) 0.230(11) 0.076(10) 0.056(8) -0.030(8) -0.080(9)
C1C 0.126(6) 0.199(17) 0.098(12) 0.034(13) -0.023(5) -0.015(7)
C1D 0.118(6) 0.151(7) 0.052(6) 0.023(5) -0.016(4) -0.029(5)
C12A 0.170(18) 0.18(6) 0.28(7) 0.02(6) 0.07(2) 0.08(2)
C13A 0.19(3) 0.106(13) 0.12(3) -0.045(15) 0.08(3) 0.049(17)
C14A 0.12(4) 0.17(5) 0.136(14) -0.003(16) 0.064(15) 0.00(4)

loop_
_atom_type_symbol
_atom_type_description
_atom_type_scat_dispersion_real
_atom_type_scat_dispersion_imag
_atom_type_scat_source
C C 0.0181 0.0091 'International Tables Vol C Tables 4.2.6.8 and 6.1.1.4'
H H 0.0000 0.0000 'International Tables Vol C Tables 4.2.6.8 and 6.1.1.4'
Cu Cu -1.9646 0.5888 'International Tables Vol C Tables 4.2.6.8 and 6.1.1.4'
N N 0.0311 0.0180 'International Tables Vol C Tables 4.2.6.8 and 6.1.1.4'
O O 0.0492 0.0322 'International Tables Vol C Tables 4.2.6.8 and 6.1.1.4'

loop_
_geom_angle_atom_site_label_1
_geom_angle_atom_site_label_2
_geom_angle_atom_site_label_3
_geom_angle
O3 Cu1 O1 87.27(16)
O3 Cu1 O11 83.15(17)
O5 Cu1 O1 85.37(17)
O5 Cu1 O3 170.08(17)
O5 Cu1 O11 104.87(17)
O7 Cu1 O1 102.06(18)
O7 Cu1 O3 85.06(17)
O7 Cu1 O5 89.99(17)
O7 Cu1 O9 171.56(17)
O7 Cu1 O11 83.71(17)
O9 Cu1 O1 84.10(17)
O9 Cu1 O3 101.12(18)
O9 Cu1 O5 84.73(18)
O9 Cu1 O11 91.28(17)
O11 Cu1 O1 168.38(17)
O7 Cu2 O3 79.60(17)
O7 Cu2 O13 87.52(18)
O8 Cu2 O3 98.2(2)
O8 Cu2 O7 177.8(2)
O8 Cu2 O13 92.0(2)
O8 Cu2 N4 96.1(2)
O13 Cu2 O3 74.48(17)
N4 Cu2 O3 126.6(2)
N4 Cu2 O7 85.2(2)
N4 Cu2 O13 155.6(2)
O3 Cu3 O13 86.69(18)
O4 Cu3 O3 178.1(2)
O4 Cu3 O13 93.2(2)
O4 Cu3 N2 95.4(2)
N2 Cu3 O3 85.3(2)
N2 Cu3 O13 160.0(2)
O11 Cu4 O13 87.50(19)
O12 Cu4 O11 176.4(2)
O12 Cu4 O13 91.8(2)
O12 Cu4 N6 95.7(3)
N6 Cu4 O11 86.1(2)
N6 Cu4 O13 160.3(2)
O9 Cu5 O14 89.10(18)
O10 Cu5 O9 179.1(2)
O10 Cu5 O14 90.4(2)
O10 Cu5 N5 95.5(2)
N5 Cu5 O9 85.2(2)
N5 Cu5 O14 158.4(2)
O5 Cu6 O14 87.42(19)
O6 Cu6 O5 175.3(3)
O6 Cu6 O14 92.2(2)
O6 Cu6 N3 96.3(3)
N3 Cu6 O5 85.5(2)
N3 Cu6 O14 160.5(2)
O1 Cu7 O14 86.84(19)
O2 Cu7 O1 177.6(2)
O2 Cu7 O14 93.5(2)
O2 Cu7 N1 94.9(3)
N1 Cu7 O1 85.5(2)
N1 Cu7 O14 159.7(2)
Cu7 O1 Cu1 105.3(2)
C17 O1 Cu1 122.3(4)
C17 O1 Cu7 109.3(3)
C1 O2 Cu7 127.4(5)
Cu1 O3 Cu2 88.75(16)
Cu3 O3 Cu1 106.0(2)
Cu3 O3 Cu2 91.04(18)
C25 O3 Cu1 122.2(4)
C25 O3 Cu2 133.9(3)
C25 O3 Cu3 109.1(3)
C34 O4 Cu3 127.5(4)
Cu6 O5 Cu1 106.9(2)
C63 O5 Cu1 121.2(4)
C63 O5 Cu6 108.6(3)
C47 O6 Cu6 127.8(4)
Cu2 O7 Cu1 106.24(19)
C71 O7 Cu1 123.2(3)
C71 O7 Cu2 108.7(3)
C80 O8 Cu2 127.1(4)
Cu5 O9 Cu1 107.9(2)
C109 O9 Cu1 124.4(4)
C109 O9 Cu5 109.2(3)
C93 O10 Cu5 127.3(4)
Cu4 O11 Cu1 106.4(2)
C117 O11 Cu1 120.4(4)
C117 O11 Cu4 109.3(3)
C126 O12 Cu4 126.2(4)
Cu3 O13 Cu2 105.2(2)
Cu3 O13 Cu4 103.8(2)
Cu4 O13 Cu2 105.02(19)
Cu6 O14 Cu5 103.4(2)
Cu6 O14 Cu7 107.3(2)
Cu7 O14 Cu5 105.0(2)
C15 N1 Cu7 124.7(5)
C15 N1 C16 124.2(6)
C16 N1 Cu7 111.0(4)
C26 N2 Cu3 111.0(4)
C32 N2 Cu3 123.4(5)
C32 N2 C26 125.6(6)
C61 N3 Cu6 123.0(5)
C61 N3 C62 124.9(6)
C62 N3 Cu6 111.9(4)
C72 N4 Cu2 112.2(4)
C78 N4 Cu2 123.3(5)
C78 N4 C72 124.3(5)
C107 N5 Cu5 123.4(5)
C107 N5 C108 125.1(5)
C108 N5 Cu5 111.5(4)
C118 N6 Cu4 111.1(4)
C124 N6 Cu4 124.0(6)
C124 N6 C118 124.7(6)
O2 C1 C2 122.3(5)
O2 C1 C6 117.7(5)
C2 C1 C6 120.0
C1 C2 C3 120.0
C1 C2 C15 125.2(5)
C3 C2 C15 114.7(5)
C4 C3 C2 120.0
C3 C4 C11 117.2(6)
C5 C4 C3 120.0
C5 C4 C11 122.7(6)
C4 C5 C6 120.0
C1 C6 C7 121.0(6)
C5 C6 C1 120.0
C5 C6 C7 119.0(6)
C6 C7 C10 113.5(11)
C8 C7 C6 110.7(11)
C8 C7 C9 109.3(12)
C8 C7 C10 106.8(11)
C9 C7 C6 111.8(9)
C9 C7 C10 104.5(11)
C12 C11 C4 111.3(9)
C13 C11 C4 110.3(11)
C13 C11 C12 109.9(12)
C13 C11 C14 112.8(11)
C14 C11 C4 107.9(10)
C14 C11 C12 104.6(10)
C12A C11 C4 104.0(13)
C13A C11 C4 112.9(16)
C13A C11 C12A 108.0(16)
C14A C11 C4 110(2)
C14A C11 C12A 110.2(16)
C14A C11 C13A 111.7(17)
N1 C15 C2 125.2(7)
C17 C16 N1 115.3(4)
C17 C16 C21 120.0
C21 C16 N1 124.6(4)
O1 C17 C16 117.3(3)
O1 C17 C18 122.6(3)
C16 C17 C18 120.0
C17 C18 C24 118.3(3)
C19 C18 C17 120.0
C19 C18 C24 120.8(3)
C18 C19 C20 120.0
C18 C19 C23 121.9(4)
C20 C19 C23 118.0(4)
C19 C20 C22 121.9(4)
C21 C20 C19 120.0
C21 C20 C22 118.1(4)
C20 C21 C16 120.0
C25 C24 C18 118.6(3)
C25 C24 C29 120.0
C29 C24 C18 120.1(3)
O3 C25 C24 122.2(3)
O3 C25 C26 117.8(3)
C24 C25 C26 120.0
C25 C26 N2 114.9(3)
C27 C26 N2 125.0(3)
C27 C26 C25 120.0
C28 C27 C26 120.0
C27 C28 C29 120.0
C27 C28 C31 117.9(4)
C29 C28 C31 122.1(4)
C24 C29 C30 121.2(4)
C28 C29 C24 120.0
C28 C29 C30 118.7(4)
N2 C32 C33 126.7(7)
C34 C33 C32 124.4(4)
C34 C33 C38 120.0
C38 C33 C32 115.6(4)
O4 C34 C33 122.3(4)
O4 C34 C35 117.7(4)
C33 C34 C35 120.0
C34 C35 C43 120.8(5)
C36 C35 C34 120.0
C36 C35 C43 119.1(5)
C35 C36 C37 120.0
C36 C37 C39 119.0(6)
C38 C37 C36 120.0
C38 C37 C39 121.0(6)
C37 C38 C33 120.0
C40 C39 C37 108.4(10)
C40 C39 C41 110.4(11)
C40 C39 C42 110.5(14)
C41 C39 C37 107.1(10)
C42 C39 C37 111.1(8)
C42 C39 C41 109.1(12)
C35 C43 C46 113.5(9)
C44 C43 C35 111.3(11)
C44 C43 C46 107.3(12)
C45 C43 C35 110.9(10)
C45 C43 C44 108.2(11)
C45 C43 C46 105.3(11)
O6 C47 C48 121.9(4)
O6 C47 C52 118.1(4)
C48 C47 C52 120.0
C47 C48 C61 124.9(5)
C49 C48 C47 120.0
C49 C48 C61 114.9(5)
C50 C49 C48 120.0
C49 C50 C51 120.0
C49 C50 C57 122.3(6)
C51 C50 C57 117.5(6)
C52 C51 C50 120.0
C47 C52 C53 121.7(5)
C51 C52 C47 120.0
C51 C52 C53 118.1(5)
C54 C53 C52 108.9(9)
C54 C53 C55 109.6(10)
C55 C53 C52 109.0(9)
C56 C53 C52 112.4(8)
C56 C53 C54 106.4(10)
C56 C53 C55 110.5(11)
C50 C57 C60 108.2(9)
C58 C57 C50 113.3(10)
C58 C57 C59 117.2(12)
C58 C57 C60 103.4(13)
C59 C57 C50 112.0(10)
C59 C57 C60 101.2(12)
N3 C61 C48 125.9(6)
C63 C62 N3 113.7(4)
C63 C62 C67 120.0
C67 C62 N3 126.2(4)
O5 C63 C62 118.6(4)
O5 C63 C64 121.1(4)
C64 C63 C62 120.0
C63 C64 C65 120.0
C63 C64 C70 117.4(3)
C65 C64 C70 121.4(3)
C64 C65 C69 121.6(4)
C66 C65 C64 120.0
C66 C65 C69 118.4(4)
C65 C66 C68 122.6(5)
C67 C66 C65 120.0
C67 C66 C68 117.4(5)
C66 C67 C62 120.0
C71 C70 C64 118.8(3)
C71 C70 C75 120.0
C75 C70 C64 120.2(3)
O7 C71 C70 122.3(3)
O7 C71 C72 117.6(3)
C70 C71 C72 120.0
C71 C72 N4 114.8(4)
C73 C72 N4 125.0(4)
C73 C72 C71 120.0
C72 C73 C74 120.0
C73 C74 C75 120.0
C73 C74 C77 117.9(4)
C75 C74 C77 122.1(4)
C70 C75 C76 121.2(4)
C74 C75 C70 120.0
C74 C75 C76 118.7(4)
N4 C78 C79 126.8(6)
C80 C79 C78 124.5(4)
C80 C79 C84 120.0
C84 C79 C78 115.5(4)
O8 C80 C79 122.1(4)
O8 C80 C81 117.8(4)
C79 C80 C81 120.0
C80 C81 C89 121.5(5)
C82 C81 C80 120.0
C82 C81 C89 118.5(5)
C81 C82 C83 120.0
C82 C83 C84 120.0
C82 C83 C85 120.3(5)
C84 C83 C85 119.6(5)
C83 C84 C79 120.0
C86 C85 C83 108.2(8)
C86 C85 C87 109.4(9)
C86 C85 C88 110.9(10)
C87 C85 C83 108.6(9)
C88 C85 C83 114.5(7)
C88 C85 C87 105.2(10)
C90 C89 C81 109.3(8)
C90 C89 C91 110.2(9)
C90 C89 C92 106.5(9)
C91 C89 C81 110.3(7)
C92 C89 C81 111.9(8)
C92 C89 C91 108.6(9)
O10 C93 C94 123.0(4)
O10 C93 C98 116.9(4)
C94 C93 C98 120.0
C93 C94 C107 123.6(4)
C95 C94 C93 120.0
C95 C94 C107 116.4(4)
C94 C95 C96 120.0
C95 C96 C103 121.1(5)
C97 C96 C95 120.0
C97 C96 C103 118.7(5)
C98 C97 C96 120.0
C93 C98 C99 120.5(4)
C97 C98 C93 120.0
C97 C98 C99 119.4(4)
C100 C99 C98 111.9(8)
C100 C99 C101 109.0(10)
C100 C99 C102 105.5(9)
C101 C99 C98 109.9(8)
C101 C99 C102 107.3(10)
C102 C99 C98 113.1(8)
C104 C103 C96 113.5(7)
C104 C103 C105 108.5(10)
C104 C103 C106 109.9(11)
C105 C103 C96 107.0(9)
C106 C103 C96 110.1(7)
C106 C103 C105 107.6(11)
N5 C107 C94 126.3(6)
C109 C108 N5 114.4(3)
C109 C108 C113 120.0
C113 C108 N5 125.5(3)
O9 C109 C108 118.0(3)
O9 C109 C110 121.9(3)
C108 C109 C110 120.0
C109 C110 C116 119.4(3)
C111 C110 C109 120.0
C111 C110 C116 119.0(3)
C110 C111 C115 120.1(4)
C112 C111 C110 120.0
C112 C111 C115 119.7(4)
C111 C112 C113 120.0
C111 C112 C114 121.9(4)
C113 C112 C114 118.1(4)
C112 C113 C108 120.0
C117 C116 C110 117.9(3)
C117 C116 C121 120.0
C121 C116 C110 120.7(3)
O11 C117 C116 121.4(3)
O11 C117 C118 118.4(3)
C118 C117 C116 120.0
C117 C118 N6 114.1(4)
C117 C118 C119 120.0
C119 C118 N6 125.9(4)
C120 C119 C118 120.0
C119 C120 C123 118.7(5)
C121 C120 C119 120.0
C121 C120 C123 121.3(5)
C116 C121 C122 120.3(4)
C120 C121 C116 120.0
C120 C121 C122 119.6(4)
N6 C124 C125 126.5(7)
C126 C125 C124 123.8(5)
C126 C125 C130 120.0
C130 C125 C124 116.0(5)
O12 C126 C125 123.2(4)
O12 C126 C127 116.7(4)
C125 C126 C127 120.0
C126 C127 C135 121.0(5)
C128 C127 C126 120.0
C128 C127 C135 119.0(5)
C127 C128 C129 120.0
C128 C129 C131 122.2(10)
C128 C129 C1D 117.9(7)
C130 C129 C128 120.0
C130 C129 C131 117.3(10)
C130 C129 C1D 122.0(7)
C129 C130 C125 120.0
C127 C135 C138 113.1(8)
C136 C135 C127 112.3(9)
C136 C135 C138 106.5(10)
C137 C135 C127 109.6(8)
C137 C135 C136 108.6(9)
C137 C135 C138 106.5(10)
C132 C131 C129 108(2)
C133 C131 C129 107(2)
C133 C131 C132 109.5(18)
C134 C131 C129 109(2)
C134 C131 C132 111.2(18)
C134 C131 C133 112.3(19)
C129 C1D C1A 109.4(14)
C129 C1D C1B 111.2(14)
C1B C1D C1A 105.8(14)
C1C C1D C129 111.6(15)
C1C C1D C1A 106.9(14)
C1C C1D C1B 111.6(15)
C139 N7 C141 115.6(17)
C140 N7 C139 127.9(16)
C140 N7 C141 116.5(18)
O15 C139 N7 102.2(14)
C142 N8 C144 117.7(18)
C143 N8 C142 119(2)
C143 N8 C144 123(3)
O16 C142 N8 112(2)

loop_
_geom_bond_atom_site_label_1
_geom_bond_atom_site_label_2
_geom_bond_distance
Cu1 O1 2.170(5)
Cu1 O3 2.160(5)
Cu1 O5 2.139(5)
Cu1 O7 2.047(5)
Cu1 O9 2.052(5)
Cu1 O11 2.162(5)
Cu2 O3 2.433(5)
Cu2 O7 1.976(4)
Cu2 O8 1.865(5)
Cu2 O13 1.996(4)
Cu2 N4 1.904(6)
Cu3 O3 1.964(4)
Cu3 O4 1.856(5)
Cu3 O13 1.974(5)
Cu3 N2 1.912(6)
Cu4 O11 1.961(5)
Cu4 O12 1.868(5)
Cu4 O13 1.990(4)
Cu4 N6 1.893(6)
Cu5 O9 1.966(4)
Cu5 O10 1.856(5)
Cu5 O14 2.000(4)
Cu5 N5 1.907(6)
Cu6 O5 1.950(5)
Cu6 O6 1.850(6)
Cu6 O14 1.970(4)
Cu6 N3 1.905(6)
Cu7 O1 1.966(4)
Cu7 O2 1.880(5)
Cu7 O14 1.982(5)
Cu7 N1 1.904(6)
O1 C17 1.369(5)
O2 C1 1.321(7)
O3 C25 1.369(5)
O4 C34 1.334(6)
O5 C63 1.368(5)
O6 C47 1.337(6)
O7 C71 1.384(5)
O8 C80 1.335(6)
O9 C109 1.368(5)
O10 C93 1.336(6)
O11 C117 1.362(6)
O12 C126 1.341(6)
N1 C15 1.298(9)
N1 C16 1.414(6)
N2 C26 1.411(6)
N2 C32 1.294(9)
N3 C61 1.310(9)
N3 C62 1.400(7)
N4 C72 1.404(6)
N4 C78 1.283(9)
N5 C107 1.309(9)
N5 C108 1.417(6)
N6 C118 1.438(7)
N6 C124 1.298(9)
C1 C2 1.3900
C1 C6 1.3900
C2 C3 1.3900
C2 C15 1.420(9)
C3 C4 1.3900
C4 C5 1.3900
C4 C11 1.608(10)
C5 C6 1.3900
C6 C7 1.540(14)
C7 C8 1.512(18)
C7 C9 1.541(17)
C7 C10 1.570(14)
C11 C12 1.556(14)
C11 C13 1.498(14)
C11 C14 1.529(13)
C11 C12A 1.544(17)
C11 C13A 1.522(19)
C11 C14A 1.505(18)
C16 C17 1.3900
C16 C21 1.3900
C17 C18 1.3900
C18 C19 1.3900
C18 C24 1.523(4)
C19 C20 1.3900
C19 C23 1.513(7)
C20 C21 1.3900
C20 C22 1.524(8)
C24 C25 1.3900
C24 C29 1.3900
C25 C26 1.3900
C26 C27 1.3900
C27 C28 1.3900
C28 C29 1.3900
C28 C31 1.513(8)
C29 C30 1.503(8)
C32 C33 1.415(9)
C33 C34 1.3900
C33 C38 1.3900
C34 C35 1.3900
C35 C36 1.3900
C35 C43 1.539(12)
C36 C37 1.3900
C37 C38 1.3900
C37 C39 1.587(10)
C39 C40 1.502(17)
C39 C41 1.551(15)
C39 C42 1.519(18)
C43 C44 1.532(19)
C43 C45 1.532(17)
C43 C46 1.583(14)
C47 C48 1.3900
C47 C52 1.3900
C48 C49 1.3900
C48 C61 1.434(9)
C49 C50 1.3900
C50 C51 1.3900
C50 C57 1.567(11)
C51 C52 1.3900
C52 C53 1.568(10)
C53 C54 1.548(17)
C53 C55 1.557(17)
C53 C56 1.524(15)
C57 C58 1.449(16)
C57 C59 1.528(18)
C57 C60 1.573(14)
C62 C63 1.3900
C62 C67 1.3900
C63 C64 1.3900
C64 C65 1.3900
C64 C70 1.525(4)
C65 C66 1.3900
C65 C69 1.518(8)
C66 C67 1.3900
C66 C68 1.523(8)
C70 C71 1.3900
C70 C75 1.3900
C71 C72 1.3900
C72 C73 1.3900
C73 C74 1.3900
C74 C75 1.3900
C74 C77 1.540(8)
C75 C76 1.518(8)
C78 C79 1.432(8)
C79 C80 1.3900
C79 C84 1.3900
C80 C81 1.3900
C81 C82 1.3900
C81 C89 1.560(10)
C82 C83 1.3900
C83 C84 1.3900
C83 C85 1.578(10)
C85 C86 1.522(14)
C85 C87 1.544(16)
C85 C88 1.516(14)
C89 C90 1.526(15)
C89 C91 1.561(15)
C89 C92 1.540(12)
C93 C94 1.3900
C93 C98 1.3900
C94 C95 1.3900
C94 C107 1.437(8)
C95 C96 1.3900
C96 C97 1.3900
C96 C103 1.559(9)
C97 C98 1.3900
C98 C99 1.550(10)
C99 C100 1.527(15)
C99 C101 1.539(16)
C99 C102 1.550(11)
C103 C104 1.500(15)
C103 C105 1.537(17)
C103 C106 1.522(13)
C108 C109 1.3900
C108 C113 1.3900
C109 C110 1.3900
C110 C111 1.3900
C110 C116 1.535(4)
C111 C112 1.3900
C111 C115 1.516(8)
C112 C113 1.3900
C112 C114 1.535(8)
C116 C117 1.3900
C116 C121 1.3900
C117 C118 1.3900
C118 C119 1.3900
C119 C120 1.3900
C120 C121 1.3900
C120 C123 1.515(9)
C121 C122 1.512(9)
C124 C125 1.413(9)
C125 C126 1.3900
C125 C130 1.3900
C126 C127 1.3900
C127 C128 1.3900
C127 C135 1.555(11)
C128 C129 1.3900
C129 C130 1.3900
C129 C131 1.66(3)
C129 C1D 1.52(2)
C135 C136 1.546(15)
C135 C137 1.521(16)
C135 C138 1.563(14)
C131 C132 1.525(19)
C131 C133 1.510(19)
C131 C134 1.504(19)
C1A C1D 1.559(17)
C1B C1D 1.530(16)
C1C C1D 1.517(17)
O15 C139 1.296(16)
N7 C139 1.535(16)
N7 C140 1.480(13)
N7 C141 1.55(3)
O16 C142 1.258(19)
N8 C142 1.427(18)
N8 C143 1.410(19)
N8 C144 1.430(18)
